data_4022975
loop_
_publ_author_name
'Ryo Tanaka'
'Koji Nakano'
'Kyoko Nozaki'

_publ_section_title
;
 Synthesis of \a-Heteroarylpropanoic Acid via Asymmetric Hydroformylation
 Catalyzed by Rh(I)-(R,S)-BINAPHOS and the Subsequent Oxidation
;
_journal_name_full 'Journal of Organic Chemistry'
_journal_page_first 8671
_journal_page_last 8676
_journal_paper_doi 10.1021/jo0712190
_journal_volume 72
_journal_year 2007
_chemical_absolute_configuration ad
_chemical_formula_sum 'C18 H15 I O2 S'
_chemical_formula_weight 422.26
_chemical_name_systematic
; 
 ? 
;
_space_group_IT_number 4
_symmetry_cell_setting monoclinic
_symmetry_space_group_name_Hall 'P 2yb'
_symmetry_space_group_name_H-M 'P 1 21 1'
_atom_sites_solution_hydrogens geom
_atom_sites_solution_primary direct
_atom_sites_solution_secondary difmap
_audit_creation_method SHELXL-97
_cell_angle_alpha 90.0000(19)
_cell_angle_beta 116.249(2)
_cell_angle_gamma 90.0000(19)
_cell_formula_units_Z 2
_cell_length_a 10.0589(19)
_cell_length_b 8.5302(10)
_cell_length_c 10.443(2)
_cell_measurement_reflns_used 2928
_cell_measurement_temperature 103(2)
_cell_measurement_theta_max 27.4835
_cell_measurement_theta_min 4.3546
_cell_volume 803.6(3)
_computing_cell_refinement 'RIGAKU CrystalClear'
_computing_data_collection 'RIGAKU CrystalClear'
_computing_data_reduction 'RIGAKU CrystalClear'
_computing_molecular_graphics ORTEP-III
_computing_structure_refinement 'SHELXL-97 (Sheldrick, 1997)'
_computing_structure_solution SIR-97
_diffrn_ambient_temperature 103(2)
_diffrn_detector_area_resol_mean 7.31
_diffrn_measured_fraction_theta_full 0.990
_diffrn_measured_fraction_theta_max 0.990
_diffrn_measurement_device_type 'RIGAKU/MSC Meacury CCD'
_diffrn_measurement_method 'omega scans'
_diffrn_radiation_monochromator graphite
_diffrn_radiation_source 'fine-focus sealed tube'
_diffrn_radiation_type MoK\a
_diffrn_radiation_wavelength 0.71070
_diffrn_reflns_av_R_equivalents 0.0223
_diffrn_reflns_av_sigmaI/netI 0.0283
_diffrn_reflns_limit_h_max 11
_diffrn_reflns_limit_h_min -8
_diffrn_reflns_limit_k_max 10
_diffrn_reflns_limit_k_min -10
_diffrn_reflns_limit_l_max 11
_diffrn_reflns_limit_l_min -12
_diffrn_reflns_number 5065
_diffrn_reflns_theta_full 25.00
_diffrn_reflns_theta_max 25.00
_diffrn_reflns_theta_min 4.35
_exptl_absorpt_coefficient_mu 2.126
_exptl_absorpt_correction_T_max 0.8155
_exptl_absorpt_correction_T_min 0.2811
_exptl_absorpt_correction_type multi-scan
_exptl_crystal_colour Colorless
_exptl_crystal_density_diffrn 1.745
_exptl_crystal_density_method 'not measured'
_exptl_crystal_description Platelet
_exptl_crystal_F_000 416
_exptl_crystal_size_max 0.80
_exptl_crystal_size_mid 0.30
_exptl_crystal_size_min 0.10
_refine_diff_density_max 0.344
_refine_diff_density_min -0.360
_refine_diff_density_rms 0.060
_refine_ls_abs_structure_details 'Flack H D (1983), Acta Cryst. A39, 876-881'
_refine_ls_abs_structure_Flack -0.027(17)
_refine_ls_extinction_method none
_refine_ls_goodness_of_fit_ref 1.031
_refine_ls_hydrogen_treatment constr
_refine_ls_matrix_type full
_refine_ls_number_parameters 200
_refine_ls_number_reflns 2783
_refine_ls_number_restraints 1
_refine_ls_restrained_S_all 1.030
_refine_ls_R_factor_all 0.0218
_refine_ls_R_factor_gt 0.0214
_refine_ls_shift/su_max 0.002
_refine_ls_shift/su_mean 0.000
_refine_ls_structure_factor_coef Fsqd
_refine_ls_weighting_details 'calc w=1/[\s^2^(Fo^2^)+(0.0363P)^2^+0.0000P] where P=(Fo^2^+2Fc^2^)/3'
_refine_ls_weighting_scheme calc
_refine_ls_wR_factor_gt 0.0533
_refine_ls_wR_factor_ref 0.0535
_reflns_number_gt 2731
_reflns_number_total 2783
_reflns_threshold_expression >2sigma(I)
_cod_data_source_file jo0712190-File003.cif
_cod_data_source_block compound-7
_cod_depositor_comments
;
The following automatic conversions were performed:
'_symmetry_cell_setting' value 'Monoclinic' changed to 'monoclinic'
according to '/home/saulius/struct/CIF-dictionaries/cif_core.dic'
dictionary named 'cif_core.dic' version 2.4.1 from
2010-06-29.

'_exptl_absorpt_correction_type' value 'Multi-scan' changed
to 'multi-scan' according to
'/home/saulius/struct/CIF-dictionaries/cif_core.dic' dictionary named
'cif_core.dic' version 2.4.1 from 2010-06-29.

Automatic conversion script
Id: cif_fix_enum 1527 2010-12-29 10:47:43Z saulius 
;
_cod_original_sg_symbol_H-M 'P 21'
_cod_database_code 4022975

loop_
_symmetry_equiv_pos_as_xyz
'x, y, z'
'-x, y+1/2, -z'

loop_
_atom_site_label
_atom_site_type_symbol
_atom_site_fract_x
_atom_site_fract_y
_atom_site_fract_z
_atom_site_U_iso_or_equiv
_atom_site_adp_type
_atom_site_occupancy
_atom_site_symmetry_multiplicity
_atom_site_calc_flag
_atom_site_refinement_flags
S1 S 0.30502(8) 0.50878(10) 0.64865(9) 0.0206(2) Uani 1 1 d .
C1 C 0.3050(4) 0.4150(4) 0.7967(4) 0.0163(7) Uani 1 1 d .
C2 C 0.2039(4) 0.4375(5) 0.8527(4) 0.0223(8) Uani 1 1 d .
H1 H 0.1252 0.5108 0.8113 0.027 Uiso 1 1 calc R
C3 C 0.2218(4) 0.3488(5) 0.9715(4) 0.0257(8) Uani 1 1 d .
H2 H 0.1536 0.3605 1.0112 0.031 Uiso 1 1 calc R
C4 C 0.3388(4) 0.2433(4) 1.0324(4) 0.0222(8) Uani 1 1 d .
H3 H 0.3506 0.1858 1.1147 0.027 Uiso 1 1 calc R
C5 C 0.4375(4) 0.2205(4) 0.9760(3) 0.0194(8) Uani 1 1 d .
H4 H 0.5150 0.1459 1.0177 0.023 Uiso 1 1 calc R
C6 C 0.4237(3) 0.3077(4) 0.8565(3) 0.0127(6) Uani 1 1 d .
C7 C 0.5124(3) 0.3043(3) 0.7793(3) 0.0122(6) Uani 1 1 d .
C8 C 0.4611(4) 0.4055(4) 0.6678(4) 0.0158(7) Uani 1 1 d .
H5 H 0.5065 0.4186 0.6057 0.019 Uiso 1 1 calc R
C9 C 0.6454(3) 0.1983(4) 0.8185(3) 0.0140(8) Uani 1 1 d .
H6 H 0.6328 0.1048 0.8699 0.017 Uiso 1 1 calc R
C10 C 0.6641(4) 0.1406(5) 0.6879(3) 0.0219(9) Uani 1 1 d .
H7 H 0.5701 0.0969 0.6173 0.033 Uiso 1 1 calc R
H8 H 0.7410 0.0595 0.7177 0.033 Uiso 1 1 calc R
H9 H 0.6932 0.2287 0.6456 0.033 Uiso 1 1 calc R
C11 C 0.7895(3) 0.2812(4) 0.9169(3) 0.0145(7) Uani 1 1 d .
H10 H 0.8743 0.2084 0.9440 0.017 Uiso 1 1 calc R
H11 H 0.8064 0.3722 0.8672 0.017 Uiso 1 1 calc R
O1 O 0.7767(2) 0.3331(3) 1.0436(2) 0.0138(4) Uani 1 1 d .
C12 C 0.8777(3) 0.4409(4) 1.1232(3) 0.0125(7) Uani 1 1 d .
O2 O 0.9735(2) 0.4917(3) 1.0943(2) 0.0168(5) Uani 1 1 d .
C13 C 0.8564(3) 0.4900(4) 1.2504(3) 0.0131(6) Uani 1 1 d .
C14 C 0.7468(4) 0.4233(4) 1.2818(4) 0.0156(7) Uani 1 1 d .
H12 H 0.6830 0.3448 1.2211 0.019 Uiso 1 1 calc R
C15 C 0.7316(3) 0.4713(4) 1.4004(3) 0.0148(7) Uani 1 1 d .
H13 H 0.6592 0.4244 1.4233 0.018 Uiso 1 1 calc R
I1 I 0.798352(17) 0.66848(3) 1.665870(16) 0.01777(8) Uani 1 1 d .
C16 C 0.8237(3) 0.5898(4) 1.4870(3) 0.0140(6) Uani 1 1 d .
C17 C 0.9316(3) 0.6562(5) 1.4567(3) 0.0133(6) Uani 1 1 d .
H14 H 0.9941 0.7362 1.5163 0.016 Uiso 1 1 calc R
C18 C 0.9483(3) 0.6052(4) 1.3388(3) 0.0141(7) Uani 1 1 d .
H15 H 1.0234 0.6496 1.3184 0.017 Uiso 1 1 calc R

loop_
_atom_site_aniso_label
_atom_site_aniso_U_11
_atom_site_aniso_U_22
_atom_site_aniso_U_33
_atom_site_aniso_U_23
_atom_site_aniso_U_13
_atom_site_aniso_U_12
S1 0.0167(4) 0.0152(4) 0.0227(5) 0.0036(3) 0.0021(4) 0.0054(3)
C1 0.0147(18) 0.0122(16) 0.0195(18) -0.0059(14) 0.0052(15) -0.0012(13)
C2 0.0131(18) 0.0222(19) 0.030(2) -0.0144(15) 0.0076(16) -0.0025(13)
C3 0.0202(18) 0.031(2) 0.031(2) -0.0205(17) 0.0158(17) -0.0085(16)
C4 0.0237(18) 0.0254(17) 0.0195(18) -0.0087(15) 0.0112(16) -0.0099(16)
C5 0.0142(16) 0.0219(17) 0.0121(16) -0.0067(12) -0.0032(13) 0.0027(12)
C6 0.0129(15) 0.0125(15) 0.0114(15) -0.0067(13) 0.0043(12) -0.0049(12)
C7 0.0119(15) 0.0111(15) 0.0126(15) -0.0030(12) 0.0045(12) -0.0025(12)
C8 0.0137(16) 0.0133(15) 0.0186(16) 0.0019(13) 0.0056(13) 0.0002(12)
C9 0.0104(13) 0.019(2) 0.0118(14) 0.0005(13) 0.0040(11) -0.0006(13)
C10 0.0170(15) 0.032(3) 0.0161(15) -0.0077(15) 0.0070(12) 0.0000(15)
C11 0.0127(15) 0.0182(16) 0.0140(16) 0.0004(13) 0.0072(13) 0.0013(12)
O1 0.0118(10) 0.0170(10) 0.0129(11) -0.0006(10) 0.0056(9) -0.0017(9)
C12 0.0121(16) 0.0119(15) 0.0101(16) 0.0040(13) 0.0019(14) 0.0041(12)
O2 0.0148(11) 0.0192(11) 0.0176(11) -0.0026(9) 0.0082(10) -0.0043(9)
C13 0.0112(15) 0.0118(15) 0.0135(15) 0.0045(13) 0.0028(12) 0.0042(12)
C14 0.0131(17) 0.0123(16) 0.0183(19) 0.0009(15) 0.0042(16) 0.0007(13)
C15 0.0117(15) 0.0165(16) 0.0158(17) 0.0016(13) 0.0056(13) -0.0019(13)
I1 0.02049(11) 0.02019(11) 0.01366(11) -0.00219(11) 0.00848(8) -0.00022(12)
C16 0.0154(16) 0.0159(15) 0.0105(16) 0.0016(13) 0.0056(13) 0.0043(13)
C17 0.0120(12) 0.0119(15) 0.0127(13) -0.0026(17) 0.0025(10) -0.0017(17)
C18 0.0106(15) 0.0155(14) 0.0180(16) 0.0006(13) 0.0078(13) -0.0028(12)

loop_
_atom_type_symbol
_atom_type_description
_atom_type_scat_dispersion_real
_atom_type_scat_dispersion_imag
_atom_type_scat_source
C C 0.0033 0.0016 'International Tables Vol C Tables 4.2.6.8 and 6.1.1.4'
H H 0.0000 0.0000 'International Tables Vol C Tables 4.2.6.8 and 6.1.1.4'
O O 0.0106 0.0060 'International Tables Vol C Tables 4.2.6.8 and 6.1.1.4'
S S 0.1246 0.1234 'International Tables Vol C Tables 4.2.6.8 and 6.1.1.4'
I I -0.4742 1.8119 'International Tables Vol C Tables 4.2.6.8 and 6.1.1.4'

loop_
_geom_angle_atom_site_label_1
_geom_angle_atom_site_label_2
_geom_angle_atom_site_label_3
_geom_angle
C8 S1 C1 91.16(16)
C2 C1 C6 122.4(3)
C2 C1 S1 126.6(3)
C6 C1 S1 111.0(3)
C1 C2 C3 117.9(3)
C1 C2 H1 121.0
C3 C2 H1 121.0
C4 C3 C2 120.5(3)
C4 C3 H2 119.8
C2 C3 H2 119.8
C5 C4 C3 121.4(4)
C5 C4 H3 119.3
C3 C4 H3 119.3
C4 C5 C6 120.0(3)
C4 C5 H4 120.0
C6 C5 H4 120.0
C5 C6 C1 117.9(3)
C5 C6 C7 130.0(3)
C1 C6 C7 112.2(3)
C8 C7 C6 111.9(3)
C8 C7 C9 124.7(3)
C6 C7 C9 123.5(3)
C7 C8 S1 113.8(3)
C7 C8 H5 123.1
S1 C8 H5 123.1
C7 C9 C11 111.5(3)
C7 C9 C10 113.0(3)
C11 C9 C10 107.0(2)
C7 C9 H6 108.4
C11 C9 H6 108.4
C10 C9 H6 108.4
C9 C10 H7 109.5
C9 C10 H8 109.5
H7 C10 H8 109.5
C9 C10 H9 109.5
H7 C10 H9 109.5
H8 C10 H9 109.5
O1 C11 C9 108.3(2)
O1 C11 H10 110.0
C9 C11 H10 110.0
O1 C11 H11 110.0
C9 C11 H11 110.0
H10 C11 H11 108.4
C12 O1 C11 115.0(2)
O2 C12 O1 123.8(3)
O2 C12 C13 124.3(3)
O1 C12 C13 111.9(3)
C18 C13 C14 119.6(3)
C18 C13 C12 118.4(3)
C14 C13 C12 122.0(3)
C15 C14 C13 120.1(3)
C15 C14 H12 119.9
C13 C14 H12 119.9
C14 C15 C16 119.4(3)
C14 C15 H13 120.3
C16 C15 H13 120.3
C17 C16 C15 120.7(3)
C17 C16 I1 119.3(2)
C15 C16 I1 119.9(2)
C16 C17 C18 119.5(3)
C16 C17 H14 120.2
C18 C17 H14 120.2
C17 C18 C13 120.6(3)
C17 C18 H15 119.7
C13 C18 H15 119.7

loop_
_geom_bond_atom_site_label_1
_geom_bond_atom_site_label_2
_geom_bond_distance
S1 C8 1.733(3)
S1 C1 1.741(4)
C1 C2 1.392(5)
C1 C6 1.412(5)
C2 C3 1.396(5)
C2 H1 0.9500
C3 C4 1.392(5)
C3 H2 0.9500
C4 C5 1.374(5)
C4 H3 0.9500
C5 C6 1.405(5)
C5 H4 0.9500
C6 C7 1.444(4)
C7 C8 1.355(4)
C7 C9 1.513(4)
C8 H5 0.9500
C9 C11 1.529(4)
C9 C10 1.538(4)
C9 H6 1.0000
C10 H7 0.9800
C10 H8 0.9800
C10 H9 0.9800
C11 O1 1.454(4)
C11 H10 0.9900
C11 H11 0.9900
O1 C12 1.349(4)
C12 O2 1.210(4)
C12 C13 1.496(5)
C13 C18 1.385(5)
C13 C14 1.402(5)
C14 C15 1.376(5)
C14 H12 0.9500
C15 C16 1.399(4)
C15 H13 0.9500
I1 C16 2.103(3)
C16 C17 1.380(5)
C17 C18 1.383(5)
C17 H14 0.9500
C18 H15 0.9500

loop_
_geom_torsion_atom_site_label_1
_geom_torsion_atom_site_label_2
_geom_torsion_atom_site_label_3
_geom_torsion_atom_site_label_4
_geom_torsion
C8 S1 C1 C2 -179.6(3)
C8 S1 C1 C6 0.0(2)
C6 C1 C2 C3 -0.5(5)
S1 C1 C2 C3 179.1(2)
C1 C2 C3 C4 0.9(5)
C2 C3 C4 C5 -1.5(5)
C3 C4 C5 C6 1.7(5)
C4 C5 C6 C1 -1.2(4)
C4 C5 C6 C7 -179.9(3)
C2 C1 C6 C5 0.6(5)
S1 C1 C6 C5 -179.0(2)
C2 C1 C6 C7 179.5(3)
S1 C1 C6 C7 -0.1(3)
C5 C6 C7 C8 179.0(3)
C1 C6 C7 C8 0.2(4)
C5 C6 C7 C9 -0.3(5)
C1 C6 C7 C9 -179.1(3)
C6 C7 C8 S1 -0.2(3)
C9 C7 C8 S1 179.0(2)
C1 S1 C8 C7 0.1(3)
C8 C7 C9 C11 87.1(4)
C6 C7 C9 C11 -93.7(3)
C8 C7 C9 C10 -33.5(4)
C6 C7 C9 C10 145.7(3)
C7 C9 C11 O1 57.5(3)
C10 C9 C11 O1 -178.4(2)
C9 C11 O1 C12 -164.2(2)
C11 O1 C12 O2 -0.4(4)
C11 O1 C12 C13 179.2(2)
O2 C12 C13 C18 2.4(4)
O1 C12 C13 C18 -177.3(3)
O2 C12 C13 C14 -177.7(3)
O1 C12 C13 C14 2.7(4)
C18 C13 C14 C15 -0.4(5)
C12 C13 C14 C15 179.6(3)
C13 C14 C15 C16 1.6(5)
C14 C15 C16 C17 -1.6(5)
C14 C15 C16 I1 178.5(2)
C15 C16 C17 C18 0.3(5)
I1 C16 C17 C18 -179.7(3)
C16 C17 C18 C13 0.9(5)
C14 C13 C18 C17 -0.8(5)
C12 C13 C18 C17 179.1(3)

loop_
_cod_related_entry_id
_cod_related_entry_database
_cod_related_entry_code
1 ChemSpider 30658586
